data_4500261
loop_
_publ_author_name
'Li, Baiyan'
'Yang, Fen'
'Li, Guanghua'
'Liu, Dan'
'Zhou, Qi'
'Shi, Zhan'
'Feng, Shouhua'

_publ_section_title
;
 Construction of Coordination Polymers Based on Bent
 4-Amino-3,5-bis(3-carboxyphenyl)-1,2,4-triazole Ligand: Diverse
 Structural Topology and Photoluminescent and Magnetic Properties
;
_journal_issue 5
_journal_name_full 'Crystal Growth &amp; Design'
_journal_page_first 1475
_journal_paper_doi 10.1021/cg101335a
_journal_volume 11
_journal_year 2011
_chemical_formula_moiety 'C19.50 H18.75 N5.25 O5 Zn'
_chemical_formula_sum 'C19.5 H18.75 N5.25 O5 Zn'
_chemical_formula_weight 472.02
_chemical_melting_point ?
_chemical_name_systematic
; 
 ? 
;
_space_group_IT_number 14
_symmetry_cell_setting monoclinic
_symmetry_space_group_name_Hall '-P 2ybc'
_symmetry_space_group_name_H-M 'P 1 21/c 1'
_atom_sites_solution_hydrogens geom
_atom_sites_solution_primary direct
_atom_sites_solution_secondary difmap
_audit_creation_method SHELXL-97
_cell_angle_alpha 90.00
_cell_angle_beta 96.02(3)
_cell_angle_gamma 90.00
_cell_formula_units_Z 4
_cell_length_a 15.241(3)
_cell_length_b 9.853(2)
_cell_length_c 15.122(3)
_cell_measurement_reflns_used 5531
_cell_measurement_temperature 293(2)
_cell_measurement_theta_max 28.31
_cell_measurement_theta_min 2.47
_cell_volume 2258.3(8)
_computing_cell_refinement 'Bruker SMART'
_computing_data_collection 'Bruker SMART'
_computing_data_reduction 'Bruker SAINT'
_computing_molecular_graphics SHELXP-97
_computing_publication_material SHELXTL
_computing_structure_refinement 'SHELXL-97 (Sheldrick, 1997)'
_computing_structure_solution 'SHELXS-97 (Sheldrick, 1990)'
_diffrn_ambient_temperature 293(2)
_diffrn_detector_area_resol_mean 9.00cm
_diffrn_measured_fraction_theta_full 0.986
_diffrn_measured_fraction_theta_max 0.986
_diffrn_measurement_device_type 'CCD area detector'
_diffrn_measurement_method 'phi and omega scans'
_diffrn_radiation_monochromator graphite
_diffrn_radiation_source 'fine-focus sealed tube'
_diffrn_radiation_type MoK\a
_diffrn_radiation_wavelength 0.71073
_diffrn_reflns_av_R_equivalents 0.0958
_diffrn_reflns_av_sigmaI/netI 0.1261
_diffrn_reflns_limit_h_max 20
_diffrn_reflns_limit_h_min -19
_diffrn_reflns_limit_k_max 6
_diffrn_reflns_limit_k_min -13
_diffrn_reflns_limit_l_max 20
_diffrn_reflns_limit_l_min -20
_diffrn_reflns_number 15745
_diffrn_reflns_theta_full 28.31
_diffrn_reflns_theta_max 28.31
_diffrn_reflns_theta_min 2.47
_diffrn_standards_decay_% none
_diffrn_standards_interval_count none
_diffrn_standards_interval_time none
_diffrn_standards_number none
_exptl_absorpt_coefficient_mu 1.127
_exptl_absorpt_correction_T_max 0.4274
_exptl_absorpt_correction_T_min 0.3751
_exptl_absorpt_correction_type empirical
_exptl_absorpt_process_details SADABS
_exptl_crystal_colour colourless
_exptl_crystal_density_diffrn 1.388
_exptl_crystal_density_meas ?
_exptl_crystal_density_method 'not measured'
_exptl_crystal_description block
_exptl_crystal_F_000 970
_exptl_crystal_size_max 0.31
_exptl_crystal_size_mid 0.27
_exptl_crystal_size_min 0.24
_refine_diff_density_max 0.926
_refine_diff_density_min -0.684
_refine_diff_density_rms 0.122
_refine_ls_extinction_method none
_refine_ls_goodness_of_fit_ref 1.007
_refine_ls_hydrogen_treatment mixed
_refine_ls_matrix_type full
_refine_ls_number_parameters 289
_refine_ls_number_reflns 5531
_refine_ls_number_restraints 61
_refine_ls_restrained_S_all 1.020
_refine_ls_R_factor_all 0.1741
_refine_ls_R_factor_gt 0.0769
_refine_ls_shift/su_max 0.000
_refine_ls_shift/su_mean 0.000
_refine_ls_structure_factor_coef Fsqd
_refine_ls_weighting_details 'calc w=1/[\s^2^(Fo^2^)+(0.1239P)^2^+2.6285P] where P=(Fo^2^+2Fc^2^)/3'
_refine_ls_weighting_scheme calc
_refine_ls_wR_factor_gt 0.1927
_refine_ls_wR_factor_ref 0.2584
_reflns_number_gt 2570
_reflns_number_total 5531
_reflns_threshold_expression >2sigma(I)
_cod_data_source_file cg101335a_si_002.cif
_cod_data_source_block compound-4
_cod_depositor_comments
;
The following automatic conversions were performed:

'_chemical_melting_point' value 'not measured' was changed to '?' -
the value is undefined or not given.

'_symmetry_cell_setting' value
'Monoclinic' changed to 'monoclinic' according to
/home/saulius/struct/CIF-dictionaries/cif_core.dic dictionary named
'cif_core.dic' version 2.4.1 from 2010-06-29.

Automatic conversion script
Id: cif_fix_values 1715 2011-07-08 13:25:40Z adriana 

The following automatic conversions were performed:

'_exptl_crystal_density_meas' value 'none' was changed to '?' - the
value is perceived as not measured.

Automatic conversion script
Id: cif_fix_values 3008 2015-01-20 13:52:24Z robertas 
;
_cod_original_sg_symbol_H-M P2(1)/c
_cod_original_formula_sum 'C19.50 H18.75 N5.25 O5 Zn'
_cod_database_code 4500261

loop_
_symmetry_equiv_pos_as_xyz
'x, y, z'
'-x, y+1/2, -z+1/2'
'-x, -y, -z'
'x, -y-1/2, z-1/2'

loop_
_atom_site_label
_atom_site_type_symbol
_atom_site_fract_x
_atom_site_fract_y
_atom_site_fract_z
_atom_site_U_iso_or_equiv
_atom_site_adp_type
_atom_site_occupancy
_atom_site_symmetry_multiplicity
_atom_site_calc_flag
_atom_site_refinement_flags
_atom_site_disorder_assembly
_atom_site_disorder_group
Zn1 Zn 0.72871(4) 0.58546(8) 0.53547(5) 0.0412(3) Uani 1 1 d . . .
O1 O 0.3850(2) 0.4477(5) 0.4210(3) 0.0427(11) Uani 1 1 d . . .
O2 O 0.3186(3) 0.6361(5) 0.3705(3) 0.0529(13) Uani 1 1 d . . .
O3 O 1.1539(3) 0.3889(5) 0.4077(4) 0.0551(13) Uani 1 1 d . . .
O4 O 1.2129(12) 0.253(2) 0.3149(16) 0.080(5) Uani 0.50 1 d P A 1
O4' O 1.2030(12) 0.191(2) 0.3472(15) 0.080(5) Uani 0.50 1 d P A 2
O5 O 0.7025(4) 0.7605(6) 0.4677(4) 0.0677(15) Uani 1 1 d . B .
N1 N 0.7436(3) 0.4729(6) 0.4253(4) 0.0443(14) Uani 1 1 d . . .
N2 N 0.8200(3) 0.3958(6) 0.4212(4) 0.0460(14) Uani 1 1 d . . .
N3 N 0.7507(3) 0.4195(5) 0.2872(4) 0.0361(12) Uani 1 1 d D . .
N4 N 0.7280(4) 0.4185(6) 0.1953(4) 0.0496(14) Uani 1 1 d D . .
H4A H 0.684(3) 0.472(6) 0.1836(12) 0.100 Uiso 1 1 d D . .
H4B H 0.772(2) 0.448(8) 0.1704(11) 0.100 Uiso 1 1 d D . .
N5 N 0.6830(12) 0.9833(19) 0.4354(12) 0.086(2) Uani 0.50 1 d PDU B 1
N5' N 0.6508(12) 0.9796(19) 0.4513(11) 0.086(2) Uani 0.50 1 d PDU B 2
C1 C 0.7024(3) 0.4859(6) 0.3445(5) 0.0380(15) Uani 1 1 d . . .
C2 C 0.8232(3) 0.3666(7) 0.3370(5) 0.0425(17) Uani 1 1 d . . .
C3 C 0.6204(4) 0.5597(6) 0.3208(4) 0.0362(14) Uani 1 1 d . . .
C4 C 0.5452(3) 0.5297(6) 0.3634(4) 0.0303(13) Uani 1 1 d . . .
H4 H 0.5476 0.4620 0.4065 0.100 Uiso 1 1 calc . . .
C5 C 0.4675(3) 0.6007(6) 0.3416(4) 0.0338(13) Uani 1 1 d . . .
C6 C 0.4655(4) 0.7040(7) 0.2792(5) 0.0499(18) Uani 1 1 d . . .
H6 H 0.4143 0.7547 0.2660 0.100 Uiso 1 1 calc . . .
C7 C 0.5398(5) 0.7319(8) 0.2362(6) 0.060(2) Uani 1 1 d . . .
H7 H 0.5374 0.8002 0.1935 0.100 Uiso 1 1 calc . . .
C8 C 0.6165(4) 0.6604(7) 0.2557(5) 0.0491(18) Uani 1 1 d . . .
H8 H 0.6654 0.6788 0.2259 0.100 Uiso 1 1 calc . . .
C9 C 0.3839(3) 0.5624(6) 0.3813(4) 0.0339(14) Uani 1 1 d . . .
C10 C 0.8969(4) 0.2942(7) 0.3024(6) 0.053(2) Uani 1 1 d . . .
C11 C 0.9821(4) 0.3218(7) 0.3423(5) 0.0515(19) Uani 1 1 d . . .
H11 H 0.9902 0.3805 0.3906 0.100 Uiso 1 1 calc . . .
C12 C 1.0546(4) 0.2612(9) 0.3094(6) 0.068(3) Uani 1 1 d . A .
C13 C 1.0416(7) 0.1788(11) 0.2357(7) 0.082(3) Uani 1 1 d U . .
H13 H 1.0905 0.1414 0.2128 0.100 Uiso 1 1 calc . . .
C14 C 0.9580(7) 0.1497(11) 0.1943(7) 0.081(3) Uani 1 1 d U . .
H14 H 0.9507 0.0945 0.1441 0.100 Uiso 1 1 calc . . .
C15 C 0.8853(4) 0.2058(8) 0.2302(7) 0.071(3) Uani 1 1 d . . .
H15 H 0.8286 0.1839 0.2057 0.100 Uiso 1 1 calc . . .
C16 C 1.1459(4) 0.2927(11) 0.3515(6) 0.074(3) Uani 1 1 d . . .
C17 C 0.6719(8) 0.8617(11) 0.4941(7) 0.089(3) Uani 1 1 d D . .
H17 H 0.6439 0.8657 0.5458 0.100 Uiso 1 1 calc . C 1
C18 C 0.6688(15) 1.1120(19) 0.4645(14) 0.086(2) Uani 0.50 1 d PDU B 1
H18A H 0.6481 1.1080 0.5222 0.110 Uiso 0.50 1 calc P D 1
H18B H 0.6253 1.1560 0.4237 0.110 Uiso 0.50 1 calc P E 1
H18C H 0.7229 1.1624 0.4680 0.110 Uiso 0.50 1 calc P F 1
C18' C 0.6133(15) 1.090(2) 0.4860(14) 0.086(2) Uani 0.50 1 d PDU B 2
H18D H 0.6045 1.1595 0.4414 0.110 Uiso 0.50 1 calc P G 2
H18E H 0.6514 1.1236 0.5357 0.110 Uiso 0.50 1 calc P H 2
H18F H 0.5575 1.0650 0.5053 0.110 Uiso 0.50 1 calc P I 2
C19 C 0.7145(15) 0.966(2) 0.3539(13) 0.086(2) Uani 0.50 1 d PDU B 1
H19A H 0.7254 0.8717 0.3445 0.110 Uiso 0.50 1 calc P J 1
H19B H 0.7685 1.0163 0.3528 0.110 Uiso 0.50 1 calc P K 1
H19C H 0.6716 0.9992 0.3079 0.110 Uiso 0.50 1 calc P L 1
C19' C 0.6791(15) 1.010(2) 0.3658(12) 0.086(2) Uani 0.50 1 d PDU B 2
H19D H 0.6531 1.0945 0.3444 0.110 Uiso 0.50 1 calc P M 2
H19E H 0.6610 0.9390 0.3247 0.110 Uiso 0.50 1 calc P N 2
H19F H 0.7423 1.0184 0.3712 0.110 Uiso 0.50 1 calc P O 2
C20 C 1.1377(13) -0.016(5) 0.436(2) 0.080(5) Uani 0.25 1 d PD . .
C21 C 1.0000 0.0000 0.5000 0.080(5) Uani 0.50 2 d SPD . .
N6 N 1.0514(14) -0.003(4) 0.4286(15) 0.080(5) Uani 0.25 1 d PD . .
H6A H 1.0246 0.0051 0.3759 0.100 Uiso 0.25 1 calc P . .

loop_
_atom_site_aniso_label
_atom_site_aniso_U_11
_atom_site_aniso_U_22
_atom_site_aniso_U_33
_atom_site_aniso_U_23
_atom_site_aniso_U_13
_atom_site_aniso_U_12
Zn1 0.0179(3) 0.0443(5) 0.0623(5) 0.0044(4) 0.0080(3) -0.0012(3)
O1 0.0213(19) 0.047(3) 0.061(3) 0.009(2) 0.0086(19) 0.0037(18)
O2 0.022(2) 0.056(3) 0.082(4) 0.014(3) 0.013(2) 0.011(2)
O3 0.025(2) 0.058(3) 0.082(4) -0.009(3) 0.002(2) -0.004(2)
O4 0.018(4) 0.117(17) 0.106(15) -0.030(10) 0.017(6) 0.014(8)
O4' 0.018(4) 0.117(17) 0.106(15) -0.030(10) 0.017(6) 0.014(8)
O5 0.068(3) 0.043(3) 0.090(4) 0.009(3) 0.001(3) -0.002(3)
N1 0.023(2) 0.045(3) 0.065(4) 0.006(3) 0.007(3) 0.007(2)
N2 0.018(2) 0.045(3) 0.074(4) 0.001(3) 0.004(2) 0.008(2)
N3 0.017(2) 0.036(3) 0.056(3) -0.003(3) 0.007(2) 0.000(2)
N4 0.031(3) 0.055(4) 0.063(4) 0.001(3) 0.007(3) 0.002(3)
N5 0.086(2) 0.086(2) 0.086(2) 0.0001(4) 0.0088(5) 0.0002(4)
N5' 0.086(2) 0.086(2) 0.086(2) 0.0001(4) 0.0088(5) 0.0002(4)
C1 0.017(2) 0.034(3) 0.064(4) 0.007(3) 0.007(3) 0.001(2)
C2 0.014(2) 0.035(3) 0.080(5) -0.003(3) 0.009(3) 0.000(2)
C3 0.020(2) 0.031(3) 0.057(4) 0.002(3) 0.004(3) 0.000(2)
C4 0.017(2) 0.030(3) 0.043(3) 0.001(3) 0.003(2) -0.002(2)
C5 0.021(2) 0.033(3) 0.047(4) -0.001(3) 0.002(2) 0.004(2)
C6 0.030(3) 0.048(4) 0.074(5) 0.014(4) 0.014(3) 0.011(3)
C7 0.040(4) 0.054(4) 0.089(6) 0.034(4) 0.026(4) 0.013(3)
C8 0.034(3) 0.044(4) 0.073(5) 0.017(4) 0.022(3) 0.004(3)
C9 0.016(2) 0.042(4) 0.044(3) -0.008(3) 0.003(2) 0.000(2)
C10 0.020(3) 0.035(4) 0.105(6) -0.020(4) 0.003(3) 0.002(3)
C11 0.020(3) 0.041(4) 0.093(6) -0.021(4) 0.003(3) 0.001(3)
C12 0.019(3) 0.072(5) 0.111(7) -0.050(5) -0.001(3) 0.006(3)
C13 0.081(3) 0.082(3) 0.083(3) -0.0026(10) 0.0081(11) 0.0015(10)
C14 0.080(3) 0.081(3) 0.082(3) -0.0022(10) 0.0078(10) 0.0011(10)
C15 0.026(3) 0.052(5) 0.131(8) -0.038(5) -0.012(4) 0.004(3)
C16 0.021(3) 0.109(8) 0.095(6) -0.028(6) 0.012(4) 0.009(4)
C17 0.111(8) 0.070(6) 0.079(7) 0.007(6) -0.026(6) 0.017(6)
C18 0.086(2) 0.086(2) 0.086(2) 0.0001(4) 0.0088(5) 0.0002(4)
C18' 0.086(2) 0.086(2) 0.086(2) 0.0001(4) 0.0088(5) 0.0002(4)
C19 0.086(2) 0.086(2) 0.086(2) 0.0001(4) 0.0088(5) 0.0002(4)
C19' 0.086(2) 0.086(2) 0.086(2) 0.0001(4) 0.0088(5) 0.0002(4)
C20 0.060(10) 0.100(14) 0.081(12) -0.010(11) 0.012(9) 0.008(10)
C21 0.060(10) 0.100(14) 0.081(12) -0.010(11) 0.012(9) 0.008(10)
N6 0.060(10) 0.100(14) 0.081(12) -0.010(11) 0.012(9) 0.008(10)

loop_
_atom_type_symbol
_atom_type_description
_atom_type_scat_dispersion_real
_atom_type_scat_dispersion_imag
_atom_type_scat_source
C C 0.0033 0.0016 'International Tables Vol C Tables 4.2.6.8 and 6.1.1.4'
H H 0.0000 0.0000 'International Tables Vol C Tables 4.2.6.8 and 6.1.1.4'
N N 0.0061 0.0033 'International Tables Vol C Tables 4.2.6.8 and 6.1.1.4'
O O 0.0106 0.0060 'International Tables Vol C Tables 4.2.6.8 and 6.1.1.4'
Zn Zn 0.2839 1.4301 'International Tables Vol C Tables 4.2.6.8 and 6.1.1.4'

loop_
_geom_angle_atom_site_label_1
_geom_angle_atom_site_label_2
_geom_angle_atom_site_label_3
_geom_angle
_geom_angle_site_symmetry_1
_geom_angle_site_symmetry_3
O3 Zn1 O1 133.9(2) 3_766 3_666
O3 Zn1 O5 103.9(2) 3_766 .
O1 Zn1 O5 100.3(2) 3_666 .
O3 Zn1 N1 105.1(2) 3_766 .
O1 Zn1 N1 111.4(2) 3_666 .
O5 Zn1 N1 94.8(2) . .
C9 O1 Zn1 109.8(3) . 3_666
C16 O3 Zn1 114.7(4) . 3_766
C17 O5 Zn1 127.5(7) . .
C1 N1 N2 109.3(6) . .
C1 N1 Zn1 128.4(4) . .
N2 N1 Zn1 119.8(4) . .
C2 N2 N1 106.1(5) . .
C1 N3 C2 106.9(5) . .
C1 N3 N4 122.8(5) . .
C2 N3 N4 130.2(5) . .
N3 N4 H4A 108.0(14) . .
N3 N4 H4B 108.2(14) . .
H4A N4 H4B 109.3(18) . .
C18 N5 C19 119(2) . .
C18 N5 C17 120.9(16) . .
C19 N5 C17 120.0(17) . .
C17 N5' C18' 126.2(16) . .
C17 N5' C19' 122.2(15) . .
C18' N5' C19' 110.8(18) . .
N1 C1 N3 107.7(5) . .
N1 C1 C3 126.0(6) . .
N3 C1 C3 126.2(6) . .
N2 C2 N3 110.0(5) . .
N2 C2 C10 124.0(6) . .
N3 C2 C10 126.0(7) . .
C8 C3 C4 119.8(5) . .
C8 C3 C1 120.0(5) . .
C4 C3 C1 120.1(5) . .
C5 C4 C3 120.2(5) . .
C5 C4 H4 119.9 . .
C3 C4 H4 119.9 . .
C4 C5 C6 119.4(5) . .
C4 C5 C9 121.0(5) . .
C6 C5 C9 119.6(5) . .
C5 C6 C7 120.2(6) . .
C5 C6 H6 119.9 . .
C7 C6 H6 119.9 . .
C8 C7 C6 121.0(6) . .
C8 C7 H7 119.5 . .
C6 C7 H7 119.5 . .
C7 C8 C3 119.4(6) . .
C7 C8 H8 120.3 . .
C3 C8 H8 120.3 . .
O2 C9 O1 123.8(5) . .
O2 C9 C5 120.3(6) . .
O1 C9 C5 115.8(5) . .
C15 C10 C11 119.7(6) . .
C15 C10 C2 122.8(6) . .
C11 C10 C2 117.4(6) . .
C12 C11 C10 119.8(7) . .
C12 C11 H11 120.1 . .
C10 C11 H11 120.1 . .
C13 C12 C11 119.3(7) . .
C13 C12 C16 120.9(7) . .
C11 C12 C16 119.7(7) . .
C12 C13 C14 122.3(9) . .
C12 C13 H13 118.8 . .
C14 C13 H13 118.8 . .
C13 C14 C15 118.0(9) . .
C13 C14 H14 121.0 . .
C15 C14 H14 121.0 . .
C10 C15 C14 120.7(7) . .
C10 C15 H15 119.7 . .
C14 C15 H15 119.7 . .
O3 C16 O4 119.6(13) . .
O3 C16 O4' 125.1(13) . .
O4 C16 O4' 35.9(10) . .
O3 C16 C12 117.3(6) . .
O4 C16 C12 120.2(13) . .
O4' C16 C12 113.9(12) . .
O5 C17 N5' 129.9(11) . .
O5 C17 N5 113.3(11) . .
N5' C17 N5 22.1(10) . .
O5 C17 H17 123.4 . .
N5' C17 H17 105.0 . .
N5 C17 H17 123.4 . .
N5 C18 H18A 109.5 . .
N5 C18 H18B 109.5 . .
H18A C18 H18B 109.5 . .
N5 C18 H18C 109.5 . .
H18A C18 H18C 109.5 . .
H18B C18 H18C 109.5 . .
N5' C18' H18D 109.5 . .
N5' C18' H18E 109.5 . .
H18D C18' H18E 109.5 . .
N5' C18' H18F 109.5 . .
H18D C18' H18F 109.5 . .
H18E C18' H18F 109.5 . .
N5 C19 H19A 109.5 . .
N5 C19 H19B 109.5 . .
H19A C19 H19B 109.5 . .
N5 C19 H19C 109.5 . .
H19A C19 H19C 109.5 . .
H19B C19 H19C 109.5 . .
N5' C19' H19D 109.5 . .
N5' C19' H19E 109.5 . .
H19D C19' H19E 109.5 . .
N5' C19' H19F 109.5 . .
H19D C19' H19F 109.5 . .
H19E C19' H19F 109.5 . .
N6 C21 N6 180.000(5) 3_756 .
C20 N6 C21 125(2) . .
C20 N6 H6A 117.7 . .
C21 N6 H6A 117.7 . .

loop_
_geom_bond_atom_site_label_1
_geom_bond_atom_site_label_2
_geom_bond_distance
_geom_bond_site_symmetry_2
Zn1 O3 1.919(5) 3_766
Zn1 O1 1.945(4) 3_666
Zn1 O5 2.024(6) .
Zn1 N1 2.035(6) .
O1 C9 1.279(7) .
O1 Zn1 1.945(4) 3_666
O2 C9 1.228(7) .
O3 C16 1.270(10) .
O3 Zn1 1.919(5) 3_766
O4 C16 1.27(2) .
O4' C16 1.33(2) .
O5 C17 1.188(12) .
N1 C1 1.320(9) .
N1 N2 1.397(7) .
N2 C2 1.311(9) .
N3 C1 1.363(8) .
N3 C2 1.373(8) .
N3 N4 1.396(8) .
N4 H4A 0.853(10) .
N4 H4B 0.852(10) .
N5 C18 1.367(17) .
N5 C19 1.378(16) .
N5 C17 1.51(2) .
N5' C17 1.35(2) .
N5' C18' 1.360(16) .
N5' C19' 1.438(16) .
C1 C3 1.458(8) .
C2 C10 1.474(8) .
C3 C8 1.394(9) .
C3 C4 1.404(8) .
C4 C5 1.385(7) .
C4 H4 0.9300 .
C5 C6 1.386(9) .
C5 C9 1.513(8) .
C6 C7 1.392(9) .
C6 H6 0.9300 .
C7 C8 1.370(9) .
C7 H7 0.9300 .
C8 H8 0.9300 .
C10 C15 1.392(11) .
C10 C11 1.399(8) .
C11 C12 1.393(9) .
C11 H11 0.9300 .
C12 C13 1.376(12) .
C12 C16 1.500(10) .
C13 C14 1.389(13) .
C13 H13 0.9300 .
C14 C15 1.399(12) .
C14 H14 0.9300 .
C15 H15 0.9300 .
C17 H17 0.9300 .
C18 H18A 0.9600 .
C18 H18B 0.9600 .
C18 H18C 0.9600 .
C18' H18D 0.9600 .
C18' H18E 0.9600 .
C18' H18F 0.9600 .
C19 H19A 0.9600 .
C19 H19B 0.9600 .
C19 H19C 0.9600 .
C19' H19D 0.9600 .
C19' H19E 0.9600 .
C19' H19F 0.9600 .
C20 N6 1.315(18) .
C21 N6 1.399(17) 3_756
C21 N6 1.399(17) .
N6 H6A 0.8600 .
